data_2231527
loop_
_publ_author_name
'Fun, Hoong-Kun'
'Kaewmanee, Narissara'
'Chanawanno, Kullapa'
'Karalai, Chatchanok'
'Chantrapromma, Suchada'

_publ_section_title
;
 (<i>E</i>)-2-[4-(Diethylamino)styryl]-1-methylpyridinium
 4-chlorobenzenesulfonate monohydrate
;
_journal_coeditor_code HB6382
_journal_issue 9
_journal_name_full 'Acta Crystallographica Section E'
_journal_page_first o2488
_journal_page_last o2489
_journal_paper_doi 10.1107/S1600536811034258
_journal_volume 67
_journal_year 2011
_chemical_formula_iupac 'C18 H23 N2 +, C6 H4 Cl O3 S -, H2 O'
_chemical_formula_moiety 'C18 H23 N2 +, C6 H4 Cl O3 S -, H2 O'
_chemical_formula_sum 'C24 H29 Cl N2 O4 S'
_chemical_formula_weight 477.00
_chemical_melting_point_gt 446
_chemical_melting_point_lt 448
_chemical_name_systematic
;
(<i>E</i>)-2-[4-(Diethylamino)styryl]-1-methylpyridinium
4-chlorobenzenesulfonate monohydrate
;
_space_group_IT_number 2
_symmetry_cell_setting triclinic
_symmetry_space_group_name_Hall '-P 1'
_symmetry_space_group_name_H-M 'P -1'
_atom_sites_solution_hydrogens geom
_atom_sites_solution_primary direct
_atom_sites_solution_secondary difmap
_audit_creation_method SHELXL-97
_cell_angle_alpha 88.441(3)
_cell_angle_beta 80.057(2)
_cell_angle_gamma 77.062(2)
_cell_formula_units_Z 2
_cell_length_a 7.2511(3)
_cell_length_b 10.2272(4)
_cell_length_c 16.7169(7)
_cell_measurement_reflns_used 4617
_cell_measurement_temperature 296
_cell_measurement_theta_max 26.00
_cell_measurement_theta_min 2.04
_cell_volume 1189.99(8)
_computing_cell_refinement 'SAINT (Bruker, 2009)'
_computing_data_collection 'APEX2 (Bruker, 2009)'
_computing_data_reduction 'SAINT (Bruker, 2009)'
_computing_molecular_graphics 'SHELXTL  (Sheldrick, 2008)'
_computing_publication_material
;
SHELXTL (Sheldrick, 2008) and PLATON (Spek, 2009)
;
_computing_structure_refinement 'SHELXTL  (Sheldrick, 2008)'
_computing_structure_solution 'SHELXTL (Sheldrick, 2008)'
_diffrn_ambient_temperature 296
_diffrn_measured_fraction_theta_full 0.991
_diffrn_measured_fraction_theta_max 0.991
_diffrn_measurement_device_type 'Bruker APEX Duo CCD'
_diffrn_measurement_method '\f and \w scans'
_diffrn_radiation_monochromator graphite
_diffrn_radiation_source 'sealed tube'
_diffrn_radiation_type MoK\a
_diffrn_radiation_wavelength 0.71073
_diffrn_reflns_av_R_equivalents 0.0308
_diffrn_reflns_av_sigmaI/netI 0.0332
_diffrn_reflns_limit_h_max 8
_diffrn_reflns_limit_h_min -8
_diffrn_reflns_limit_k_max 12
_diffrn_reflns_limit_k_min -12
_diffrn_reflns_limit_l_max 20
_diffrn_reflns_limit_l_min -20
_diffrn_reflns_number 15554
_diffrn_reflns_theta_full 26.00
_diffrn_reflns_theta_max 26.00
_diffrn_reflns_theta_min 2.04
_diffrn_standards_number 0
_exptl_absorpt_coefficient_mu 0.281
_exptl_absorpt_correction_T_max 0.990
_exptl_absorpt_correction_T_min 0.866
_exptl_absorpt_correction_type multi-scan
_exptl_absorpt_process_details '(SADABS; Bruker, 2009)'
_exptl_crystal_colour Orange
_exptl_crystal_density_diffrn 1.331
_exptl_crystal_density_method 'not measured'
_exptl_crystal_description Plate
_exptl_crystal_F_000 504
_exptl_crystal_size_max 0.53
_exptl_crystal_size_mid 0.25
_exptl_crystal_size_min 0.04
_refine_diff_density_max 0.226
_refine_diff_density_min -0.320
_refine_ls_extinction_method none
_refine_ls_goodness_of_fit_ref 1.036
_refine_ls_hydrogen_treatment mixed
_refine_ls_matrix_type full
_refine_ls_number_parameters 320
_refine_ls_number_reflns 4617
_refine_ls_number_restraints 0
_refine_ls_restrained_S_all 1.036
_refine_ls_R_factor_all 0.0666
_refine_ls_R_factor_gt 0.0442
_refine_ls_shift/su_max 0.001
_refine_ls_shift/su_mean 0.001
_refine_ls_structure_factor_coef Fsqd
_refine_ls_weighting_details 'calc w=1/[\s^2^(Fo^2^)+(0.0473P)^2^+0.3949P] where P=(Fo^2^+2Fc^2^)/3'
_refine_ls_weighting_scheme calc
_refine_ls_wR_factor_gt 0.1042
_refine_ls_wR_factor_ref 0.1176
_reflns_number_gt 3369
_reflns_number_total 4617
_reflns_threshold_expression 'I > 2\s(I)'
_cod_data_source_file hb6382.cif
_cod_data_source_block I
_cod_original_cell_volume 1190.00(8)
_cod_database_code 2231527
_cod_database_fobs_code 2231527

loop_
_symmetry_equiv_pos_as_xyz
'x, y, z'
'-x, -y, -z'

loop_
_atom_site_type_symbol
_atom_site_label
_atom_site_fract_x
_atom_site_fract_y
_atom_site_fract_z
_atom_site_U_iso_or_equiv
_atom_site_adp_type
_atom_site_calc_flag
_atom_site_refinement_flags
_atom_site_occupancy
_atom_site_symmetry_multiplicity
_atom_site_disorder_assembly
_atom_site_disorder_group
Cl Cl1 -0.43901(10) 1.01358(9) 0.38727(5) 0.0885(3) Uani d . 1 1 . .
S S1 0.36666(7) 0.85852(5) 0.16430(4) 0.04745(17) Uani d . 1 1 . .
O O1 0.4113(2) 0.98202(16) 0.13126(11) 0.0731(5) Uani d . 1 1 . .
O O2 0.3361(2) 0.77323(18) 0.10248(11) 0.0719(5) Uani d . 1 1 . .
O O3 0.4986(2) 0.79002(17) 0.21510(11) 0.0669(5) Uani d . 1 1 . .
N N1 1.0111(2) 0.50652(16) 0.11414(10) 0.0417(4) Uani d . 1 1 . .
N N2 -0.1490(3) 0.4451(2) 0.37633(15) 0.0787(7) Uani d . 1 1 . .
C C1 1.1941(3) 0.4789(2) 0.07236(13) 0.0502(5) Uani d . 1 1 . .
H H1A 1.2646 0.5451 0.0676 0.060 Uiso calc R 1 1 . .
C C2 1.2759(3) 0.3571(2) 0.03751(14) 0.0570(6) Uani d . 1 1 . .
H H2A 1.4011 0.3395 0.0091 0.068 Uiso calc R 1 1 . .
C C3 1.1701(4) 0.2594(2) 0.04490(14) 0.0587(6) Uani d . 1 1 . .
H H3A 1.2239 0.1750 0.0215 0.070 Uiso calc R 1 1 . .
C C4 0.9856(3) 0.2870(2) 0.08674(14) 0.0521(6) Uani d . 1 1 . .
H H4A 0.9146 0.2210 0.0908 0.063 Uiso calc R 1 1 . .
C C5 0.9018(3) 0.4124(2) 0.12341(12) 0.0413(5) Uani d . 1 1 . .
C C6 0.7102(3) 0.4465(2) 0.17040(13) 0.0471(5) Uani d . 1 1 . .
H H6A 0.6627 0.5346 0.1889 0.056 Uiso calc R 1 1 . .
C C7 0.5968(3) 0.3595(2) 0.18895(13) 0.0478(5) Uani d . 1 1 . .
H H7A 0.6453 0.2731 0.1678 0.057 Uiso calc R 1 1 . .
C C8 0.4073(3) 0.3844(2) 0.23826(12) 0.0430(5) Uani d . 1 1 . .
C C9 0.3068(3) 0.2820(2) 0.25040(14) 0.0506(5) Uani d . 1 1 A .
H H9A 0.3640 0.1985 0.2263 0.061 Uiso calc R 1 1 . .
C C10 0.1273(3) 0.2995(2) 0.29644(14) 0.0518(5) Uani d . 1 1 . .
H H10A 0.0667 0.2279 0.3035 0.062 Uiso calc R 1 1 A .
C C11 0.0335(3) 0.4238(2) 0.33314(14) 0.0524(6) Uani d . 1 1 A .
C C12 0.1351(3) 0.5271(2) 0.32114(14) 0.0530(6) Uani d . 1 1 . .
H H12A 0.0785 0.6107 0.3451 0.064 Uiso calc R 1 1 A .
C C13 0.3153(3) 0.5076(2) 0.27510(13) 0.0479(5) Uani d . 1 1 A .
H H13A 0.3774 0.5785 0.2684 0.057 Uiso calc R 1 1 . .
C C14 -0.2465(4) 0.3354(3) 0.39602(17) 0.0684(7) Uani d . 1 1 A .
H H14A -0.2227 0.2776 0.3486 0.082 Uiso calc R 1 1 . .
H H14B -0.3838 0.3722 0.4087 0.082 Uiso calc R 1 1 . .
C C15 -0.1841(5) 0.2521(3) 0.46642(18) 0.0881(9) Uani d . 1 1 . .
H H15A -0.2525 0.1814 0.4758 0.132 Uiso calc R 1 1 A .
H H15B -0.2114 0.3078 0.5142 0.132 Uiso calc R 1 1 . .
H H15C -0.0487 0.2141 0.4541 0.132 Uiso calc R 1 1 . .
C C18 0.9351(3) 0.6428(2) 0.14925(15) 0.0536(6) Uani d . 1 1 . .
H H18A 1.0313 0.6947 0.1363 0.080 Uiso calc R 1 1 . .
H H18B 0.9016 0.6372 0.2072 0.080 Uiso calc R 1 1 . .
H H18C 0.8231 0.6852 0.1271 0.080 Uiso calc R 1 1 . .
C C19 0.1250(3) 0.8958(2) 0.31157(14) 0.0518(6) Uani d . 1 1 . .
H H19A 0.2346 0.8653 0.3346 0.062 Uiso calc R 1 1 . .
C C20 -0.0530(4) 0.9297(3) 0.36085(14) 0.0598(6) Uani d . 1 1 . .
H H20A -0.0638 0.9228 0.4170 0.072 Uiso calc R 1 1 . .
C C21 -0.2136(3) 0.9736(2) 0.32577(14) 0.0526(6) Uani d . 1 1 . .
C C22 -0.2011(3) 0.9859(2) 0.24371(14) 0.0505(5) Uani d . 1 1 . .
H H22A -0.3114 1.0157 0.2210 0.061 Uiso calc R 1 1 . .
C C23 -0.0230(3) 0.9535(2) 0.19461(13) 0.0446(5) Uani d . 1 1 . .
H H23A -0.0127 0.9629 0.1386 0.053 Uiso calc R 1 1 . .
C C24 0.1407(3) 0.90710(19) 0.22881(12) 0.0400(5) Uani d . 1 1 . .
O O1W 0.7231(3) 1.0760(3) 0.04924(15) 0.0793(6) Uani d . 1 1 . .
C C16A -0.2701(8) 0.5883(8) 0.3938(4) 0.0633(19) Uani d P 0.604(13) 1 A 1
H H16A -0.2270 0.6490 0.3529 0.076 Uiso calc PR 0.604(13) 1 A 1
H H16B -0.4041 0.5906 0.3928 0.076 Uiso calc PR 0.604(13) 1 A 1
C C17A -0.2473(8) 0.6301(8) 0.4756(4) 0.084(2) Uani d P 0.604(13) 1 A 1
H H17A -0.3215 0.7197 0.4877 0.125 Uiso calc PR 0.604(13) 1 A 1
H H17B -0.1143 0.6275 0.4761 0.125 Uiso calc PR 0.604(13) 1 A 1
H H17C -0.2914 0.5700 0.5157 0.125 Uiso calc PR 0.604(13) 1 A 1
C C16B -0.2117(11) 0.5539(10) 0.4408(6) 0.054(3) Uani d P 0.396(13) 1 A 2
H H16C -0.1036 0.5870 0.4524 0.065 Uiso calc PR 0.396(13) 1 A 2
H H16D -0.2780 0.5229 0.4906 0.065 Uiso calc PR 0.396(13) 1 A 2
C C17B -0.3475(16) 0.6607(11) 0.3998(6) 0.084(3) Uani d P 0.396(13) 1 A 2
H H17D -0.4024 0.7355 0.4363 0.126 Uiso calc PR 0.396(13) 1 A 2
H H17E -0.4482 0.6232 0.3860 0.126 Uiso calc PR 0.396(13) 1 A 2
H H17F -0.2772 0.6904 0.3513 0.126 Uiso calc PR 0.396(13) 1 A 2
H H2W1 0.630(4) 1.048(3) 0.0698(17) 0.073(10) Uiso d . 1 1 . .
H H1W1 0.697(5) 1.109(4) 0.003(2) 0.111(14) Uiso d . 1 1 . .

loop_
_atom_site_aniso_label
_atom_site_aniso_U_11
_atom_site_aniso_U_22
_atom_site_aniso_U_33
_atom_site_aniso_U_12
_atom_site_aniso_U_13
_atom_site_aniso_U_23
Cl1 0.0520(4) 0.1114(6) 0.0905(5) -0.0164(4) 0.0210(4) -0.0234(4)
S1 0.0366(3) 0.0405(3) 0.0620(4) -0.0105(2) 0.0036(2) -0.0030(2)
O1 0.0612(11) 0.0534(10) 0.0986(14) -0.0201(8) 0.0104(10) 0.0177(9)
O2 0.0571(10) 0.0803(12) 0.0747(11) -0.0242(9) 0.0155(9) -0.0323(10)
O3 0.0387(9) 0.0646(11) 0.0905(12) 0.0004(8) -0.0082(8) 0.0063(9)
N1 0.0351(9) 0.0417(9) 0.0464(9) -0.0070(7) -0.0027(7) -0.0046(8)
N2 0.0593(13) 0.0663(14) 0.1036(18) -0.0285(11) 0.0279(12) -0.0248(13)
C1 0.0364(11) 0.0580(14) 0.0547(13) -0.0115(10) -0.0021(10) -0.0019(11)
C2 0.0392(12) 0.0628(15) 0.0600(14) -0.0004(11) 0.0026(10) -0.0057(12)
C3 0.0592(15) 0.0479(13) 0.0583(14) 0.0043(12) -0.0002(12) -0.0084(11)
C4 0.0539(14) 0.0397(12) 0.0587(13) -0.0075(10) -0.0017(11) -0.0023(10)
C5 0.0395(11) 0.0400(11) 0.0436(11) -0.0082(9) -0.0054(9) 0.0000(9)
C6 0.0431(12) 0.0415(12) 0.0536(12) -0.0091(10) 0.0005(10) -0.0050(10)
C7 0.0452(12) 0.0420(12) 0.0539(13) -0.0082(10) -0.0037(10) -0.0012(10)
C8 0.0431(12) 0.0425(12) 0.0450(11) -0.0137(9) -0.0063(9) 0.0016(9)
C9 0.0491(13) 0.0403(12) 0.0606(14) -0.0105(10) -0.0028(11) -0.0044(10)
C10 0.0504(13) 0.0477(13) 0.0600(14) -0.0215(10) -0.0023(11) -0.0025(11)
C11 0.0462(13) 0.0554(14) 0.0549(13) -0.0182(11) 0.0036(10) -0.0045(11)
C12 0.0531(13) 0.0450(13) 0.0584(13) -0.0135(11) 0.0026(11) -0.0099(10)
C13 0.0497(13) 0.0445(12) 0.0521(12) -0.0193(10) -0.0041(10) -0.0009(10)
C14 0.0514(14) 0.0794(18) 0.0754(17) -0.0292(13) 0.0069(13) -0.0073(14)
C15 0.094(2) 0.103(2) 0.0773(19) -0.0458(19) -0.0084(17) -0.0045(18)
C18 0.0492(13) 0.0458(12) 0.0646(14) -0.0124(10) -0.0019(11) -0.0135(11)
C19 0.0433(12) 0.0552(14) 0.0551(13) -0.0051(10) -0.0108(10) 0.0004(11)
C20 0.0592(15) 0.0694(16) 0.0466(13) -0.0098(12) -0.0026(11) -0.0033(11)
C21 0.0419(12) 0.0516(13) 0.0603(14) -0.0114(10) 0.0056(11) -0.0100(11)
C22 0.0389(12) 0.0472(13) 0.0642(15) -0.0049(10) -0.0103(11) -0.0056(11)
C23 0.0425(12) 0.0415(11) 0.0488(12) -0.0068(9) -0.0085(10) -0.0013(9)
C24 0.0375(11) 0.0299(10) 0.0519(12) -0.0098(8) -0.0026(9) -0.0027(9)
O1W 0.0702(14) 0.1094(18) 0.0700(14) -0.0476(13) -0.0091(11) 0.0081(12)
C16A 0.042(3) 0.073(5) 0.070(4) -0.010(3) 0.000(3) 0.000(3)
C17A 0.077(4) 0.090(5) 0.076(4) -0.013(3) 0.004(3) -0.024(4)
C16B 0.049(4) 0.064(6) 0.048(5) -0.015(4) 0.005(3) 0.000(4)
C17B 0.072(6) 0.061(6) 0.102(7) 0.012(5) 0.001(5) 0.003(5)

loop_
_atom_type_symbol
_atom_type_description
_atom_type_scat_dispersion_real
_atom_type_scat_dispersion_imag
_atom_type_scat_source
C C 0.0033 0.0016 'International Tables Vol C Tables 4.2.6.8 and 6.1.1.4'
H H 0.0000 0.0000 'International Tables Vol C Tables 4.2.6.8 and 6.1.1.4'
N N 0.0061 0.0033 'International Tables Vol C Tables 4.2.6.8 and 6.1.1.4'
O O 0.0106 0.0060 'International Tables Vol C Tables 4.2.6.8 and 6.1.1.4'
S S 0.1246 0.1234 'International Tables Vol C Tables 4.2.6.8 and 6.1.1.4'
Cl Cl 0.1484 0.1585 'International Tables Vol C Tables 4.2.6.8 and 6.1.1.4'

loop_
_geom_angle_atom_site_label_1
_geom_angle_atom_site_label_2
_geom_angle_atom_site_label_3
_geom_angle
O3 S1 O1 113.45(11)
O3 S1 O2 113.60(11)
O1 S1 O2 112.13(12)
O3 S1 C24 106.07(10)
O1 S1 C24 105.37(10)
O2 S1 C24 105.31(9)
C1 N1 C5 121.61(18)
C1 N1 C18 117.11(18)
C5 N1 C18 121.27(17)
C11 N2 C14 121.6(2)
C11 N2 C16B 118.8(3)
C14 N2 C16B 111.8(3)
C11 N2 C16A 120.6(3)
C14 N2 C16A 117.1(3)
C2 C1 N1 121.5(2)
C2 C1 H1A 119.3
N1 C1 H1A 119.3
C1 C2 C3 118.8(2)
C1 C2 H2A 120.6
C3 C2 H2A 120.6
C4 C3 C2 119.9(2)
C4 C3 H3A 120.1
C2 C3 H3A 120.1
C3 C4 C5 121.3(2)
C3 C4 H4A 119.3
C5 C4 H4A 119.3
N1 C5 C4 116.93(19)
N1 C5 C6 119.05(18)
C4 C5 C6 124.0(2)
C7 C6 C5 124.14(19)
C7 C6 H6A 117.9
C5 C6 H6A 117.9
C6 C7 C8 127.4(2)
C6 C7 H7A 116.3
C8 C7 H7A 116.3
C13 C8 C9 116.57(19)
C13 C8 C7 123.52(19)
C9 C8 C7 119.92(19)
C10 C9 C8 122.6(2)
C10 C9 H9A 118.7
C8 C9 H9A 118.7
C9 C10 C11 121.0(2)
C9 C10 H10A 119.5
C11 C10 H10A 119.5
N2 C11 C10 121.9(2)
N2 C11 C12 121.6(2)
C10 C11 C12 116.4(2)
C13 C12 C11 121.8(2)
C13 C12 H12A 119.1
C11 C12 H12A 119.1
C12 C13 C8 121.6(2)
C12 C13 H13A 119.2
C8 C13 H13A 119.2
N2 C14 C15 113.7(2)
N2 C14 H14A 108.8
C15 C14 H14A 108.8
N2 C14 H14B 108.8
C15 C14 H14B 108.8
H14A C14 H14B 107.7
C14 C15 H15A 109.5
C14 C15 H15B 109.5
H15A C15 H15B 109.5
C14 C15 H15C 109.5
H15A C15 H15C 109.5
H15B C15 H15C 109.5
N1 C18 H18A 109.5
N1 C18 H18B 109.5
H18A C18 H18B 109.5
N1 C18 H18C 109.5
H18A C18 H18C 109.5
H18B C18 H18C 109.5
C24 C19 C20 120.3(2)
C24 C19 H19A 119.9
C20 C19 H19A 119.9
C21 C20 C19 119.1(2)
C21 C20 H20A 120.4
C19 C20 H20A 120.4
C22 C21 C20 121.5(2)
C22 C21 Cl1 119.02(18)
C20 C21 Cl1 119.46(19)
C21 C22 C23 119.3(2)
C21 C22 H22A 120.4
C23 C22 H22A 120.4
C22 C23 C24 120.0(2)
C22 C23 H23A 120.0
C24 C23 H23A 120.0
C19 C24 C23 119.73(19)
C19 C24 S1 120.97(16)
C23 C24 S1 119.28(16)
H2W1 O1W H1W1 105(3)
C17A C16A N2 108.1(7)
C17A C16A H16A 110.1
N2 C16A H16A 110.1
C17A C16A H16B 110.1
N2 C16A H16B 110.1
H16A C16A H16B 108.4
N2 C16B C17B 101.3(8)
N2 C16B H16C 111.5
C17B C16B H16C 111.5
N2 C16B H16D 111.5
C17B C16B H16D 111.5
H16C C16B H16D 109.3
C16B C17B H17D 109.5
C16B C17B H17E 109.5
H17D C17B H17E 109.5
C16B C17B H17F 109.5
H17D C17B H17F 109.5
H17E C17B H17F 109.5

loop_
_geom_bond_atom_site_label_1
_geom_bond_atom_site_label_2
_geom_bond_distance
Cl1 C21 1.743(2)
S1 O3 1.4406(17)
S1 O1 1.4453(16)
S1 O2 1.4466(17)
S1 C24 1.775(2)
N1 C1 1.361(3)
N1 C5 1.367(3)
N1 C18 1.477(3)
N2 C11 1.367(3)
N2 C14 1.456(3)
N2 C16B 1.508(11)
N2 C16A 1.537(8)
C1 C2 1.354(3)
C1 H1A 0.9300
C2 C3 1.381(3)
C2 H2A 0.9300
C3 C4 1.370(3)
C3 H3A 0.9300
C4 C5 1.398(3)
C4 H4A 0.9300
C5 C6 1.446(3)
C6 C7 1.337(3)
C6 H6A 0.9300
C7 C8 1.448(3)
C7 H7A 0.9300
C8 C13 1.391(3)
C8 C9 1.397(3)
C9 C10 1.370(3)
C9 H9A 0.9300
C10 C11 1.402(3)
C10 H10A 0.9300
C11 C12 1.408(3)
C12 C13 1.372(3)
C12 H12A 0.9300
C13 H13A 0.9300
C14 C15 1.507(4)
C14 H14A 0.9700
C14 H14B 0.9700
C15 H15A 0.9600
C15 H15B 0.9600
C15 H15C 0.9600
C18 H18A 0.9600
C18 H18B 0.9600
C18 H18C 0.9600
C19 C24 1.372(3)
C19 C20 1.383(3)
C19 H19A 0.9300
C20 C21 1.375(3)
C20 H20A 0.9300
C21 C22 1.363(3)
C22 C23 1.382(3)
C22 H22A 0.9300
C23 C24 1.389(3)
C23 H23A 0.9300
O1W H2W1 0.81(3)
O1W H1W1 0.86(4)
C16A C17A 1.490(11)
C16A H16A 0.9700
C16A H16B 0.9700
C17A H17A 0.9600
C17A H17B 0.9600
C17A H17C 0.9600
C16B C17B 1.531(15)
C16B H16C 0.9700
C16B H16D 0.9700
C17B H17D 0.9600
C17B H17E 0.9600
C17B H17F 0.9600

loop_
_geom_hbond_atom_site_label_D
_geom_hbond_atom_site_label_H
_geom_hbond_atom_site_label_A
_geom_hbond_site_symmetry_A
_geom_hbond_distance_DH
_geom_hbond_distance_HA
_geom_hbond_distance_DA
_geom_hbond_angle_DHA
_geom_hbond_publ_flag
O1W H2W1 O1 1_555 0.81(3) 1.98(3) 2.783(3) 174(3) y
O1W H1W1 O2 2_675 0.87(3) 2.13(4) 2.977(3) 166(3) y
C2 H2A O2 2_765 0.93 2.52 3.374(3) 153 y
C4 H4A O1W 1_545 0.93 2.43 3.316(3) 158 y
C13 H13A O3 1_555 0.93 2.59 3.495(3) 164 y
C18 H18A O2 1_655 0.96 2.49 3.426(3) 166 y
C18 H18C O3 1_555 0.96 2.57 3.202(3) 123 y

loop_
_geom_torsion_atom_site_label_1
_geom_torsion_atom_site_label_2
_geom_torsion_atom_site_label_3
_geom_torsion_atom_site_label_4
_geom_torsion
C5 N1 C1 C2 0.5(3)
C18 N1 C1 C2 -179.5(2)
N1 C1 C2 C3 0.0(3)
C1 C2 C3 C4 0.2(4)
C2 C3 C4 C5 -0.9(3)
C1 N1 C5 C4 -1.1(3)
C18 N1 C5 C4 178.96(19)
C1 N1 C5 C6 178.28(18)
C18 N1 C5 C6 -1.7(3)
C3 C4 C5 N1 1.3(3)
C3 C4 C5 C6 -178.1(2)
N1 C5 C6 C7 -174.3(2)
C4 C5 C6 C7 5.0(3)
C5 C6 C7 C8 177.3(2)
C6 C7 C8 C13 -0.7(4)
C6 C7 C8 C9 178.9(2)
C13 C8 C9 C10 -0.4(3)
C7 C8 C9 C10 180.0(2)
C8 C9 C10 C11 0.9(4)
C14 N2 C11 C10 8.5(4)
C16B N2 C11 C10 155.2(4)
C16A N2 C11 C10 -161.5(3)
C14 N2 C11 C12 -173.5(2)
C16B N2 C11 C12 -26.7(5)
C16A N2 C11 C12 16.5(5)
C9 C10 C11 N2 177.1(2)
C9 C10 C11 C12 -1.1(3)
N2 C11 C12 C13 -177.3(2)
C10 C11 C12 C13 0.8(3)
C11 C12 C13 C8 -0.4(3)
C9 C8 C13 C12 0.1(3)
C7 C8 C13 C12 179.7(2)
C11 N2 C14 C15 78.6(3)
C16B N2 C14 C15 -70.2(5)
C16A N2 C14 C15 -111.0(4)
C24 C19 C20 C21 0.5(4)
C19 C20 C21 C22 -0.7(4)
C19 C20 C21 Cl1 178.81(18)
C20 C21 C22 C23 -0.1(3)
Cl1 C21 C22 C23 -179.58(17)
C21 C22 C23 C24 1.0(3)
C20 C19 C24 C23 0.4(3)
C20 C19 C24 S1 -177.73(18)
C22 C23 C24 C19 -1.2(3)
C22 C23 C24 S1 177.00(15)
O3 S1 C24 C19 9.9(2)
O1 S1 C24 C19 -110.69(19)
O2 S1 C24 C19 130.60(19)
O3 S1 C24 C23 -168.25(16)
O1 S1 C24 C23 71.18(18)
O2 S1 C24 C23 -47.53(19)
C11 N2 C16A C17A -95.0(4)
C14 N2 C16A C17A 94.5(4)
C16B N2 C16A C17A 3.5(5)
C11 N2 C16B C17B 107.1(5)
C14 N2 C16B C17B -103.1(5)
C16A N2 C16B C17B 3.4(5)
